data_1509157
loop_
_publ_author_name
'Meyer, G.'
'Gaebell, H.C.'

_publ_section_title
;
 Ternaere Bromide mit Lithium und Silber: Rb Li Br2, Cs Li Br2 und Cs Ag
 Br2
;
_journal_name_full 'Zeitschrift fuer Anorganische und Allgemeine Chemie'
_journal_page_first 15
_journal_page_last 21
_journal_paper_doi 10.1002/zaac.19845130603
_journal_volume 513
_journal_year 1984
_chemical_formula_sum 'Ag Br2 Cs'
_chemical_name_systematic 'Cs Ag Br2'
_space_group_IT_number 63
_symmetry_space_group_name_Hall '-C 2c 2c'
_symmetry_space_group_name_H-M 'C c m m'
_cell_angle_alpha 90
_cell_angle_beta 90
_cell_angle_gamma 90
_cell_formula_units_Z 4
_cell_length_a 19.9
_cell_length_b 4.5767
_cell_length_c 5.9487
_cell_volume 541.786
_citation_journal_id_ASTM ZAACAB
_cod_data_source_file silver1-2_116.cif
_cod_data_source_block Ag1Br2Cs1
_cod_original_cell_volume 541.7858
_cod_original_sg_symbol_Hall '-C 2c 2 (y,-x,z)'
_cod_original_formula_sum 'Ag1 Br2 Cs1'
_cod_database_code 1509157

loop_
_symmetry_equiv_pos_as_xyz
x,y,z
-x,-y,z+1/2
-x,y,-z
x,-y,-z+1/2
-x,-y,-z
x,y,-z-1/2
x,-y,z
-x,y,z-1/2
x+1/2,y+1/2,z
-x+1/2,-y+1/2,z+1/2
-x+1/2,y+1/2,-z
x+1/2,-y+1/2,-z+1/2
-x+1/2,-y+1/2,-z
x+1/2,y+1/2,-z-1/2
x+1/2,-y+1/2,z
-x+1/2,y+1/2,z-1/2

loop_
_atom_site_label
_atom_site_type_symbol
_atom_site_fract_x
_atom_site_fract_y
_atom_site_fract_z
_atom_site_occupancy
_atom_site_U_iso_or_equiv
Cs1 Cs+1 0.583 0 0.25 1 0.0
Ag1 Ag+1 0.2 0 0.75 1 0.0
Br1 Br-1 0.929 0 0.25 1 0.0
Br2 Br-1 0.22 0 0.25 1 0.0
